data_4130929
loop_
_publ_author_name
'Damon, Peter L.'
'Wu, Guang'
'Kaltsoyannis, Nikolas'
'Hayton, Trevor W.'

_publ_section_title
;
 Formation of a Ce(IV) Oxo Complex via Inner Sphere Nitrate Reduction.
;
_journal_issue 39
_journal_name_full 'Journal of the American Chemical Society'
_journal_page_first 12743
_journal_page_last 12746
_journal_paper_doi 10.1021/jacs.6b07932
_journal_volume 138
_journal_year 2016
_chemical_formula_moiety 'C32 H73 Ce Li N4 O5 Si3, C6 H6'
_chemical_formula_sum 'C38 H79 Ce Li N4 O5 Si3'
_chemical_formula_weight 903.38
_space_group_IT_number 2
_space_group_name_Hall '-P 1'
_space_group_name_H-M_alt 'P -1'
_symmetry_cell_setting triclinic
_symmetry_space_group_name_H-M 'P -1'
_atom_sites_solution_hydrogens geom
_atom_sites_solution_primary direct
_atom_sites_solution_secondary difmap
_audit_creation_method SHELXL-97
_cell_angle_alpha 85.344(4)
_cell_angle_beta 78.547(4)
_cell_angle_gamma 63.000(4)
_cell_formula_units_Z 2
_cell_length_a 11.745(3)
_cell_length_b 12.572(3)
_cell_length_c 18.886(4)
_cell_measurement_reflns_used 281
_cell_measurement_temperature 100(2)
_cell_measurement_theta_max 0.7455
_cell_measurement_theta_min 0.6601
_cell_volume 2435.1(10)
_computing_structure_refinement 'SHELXL-97 (Sheldrick, 2008)'
_computing_structure_solution 'SHELXS-97 (Sheldrick, 2008)'
_diffrn_ambient_temperature 100(2)
_diffrn_measured_fraction_theta_full 0.987
_diffrn_measured_fraction_theta_max 0.987
_diffrn_measurement_device_type 'Bruker Kappa Apex II'
_diffrn_measurement_method 'Omega scan'
_diffrn_radiation_monochromator graphite
_diffrn_radiation_source 'fine-focus sealed tube'
_diffrn_radiation_type MoK\a
_diffrn_radiation_wavelength 0.71073
_diffrn_reflns_av_R_equivalents 0.0404
_diffrn_reflns_av_sigmaI/netI 0.0571
_diffrn_reflns_limit_h_max 13
_diffrn_reflns_limit_h_min -15
_diffrn_reflns_limit_k_max 16
_diffrn_reflns_limit_k_min -16
_diffrn_reflns_limit_l_max 24
_diffrn_reflns_limit_l_min -24
_diffrn_reflns_number 25647
_diffrn_reflns_theta_full 27.21
_diffrn_reflns_theta_max 27.21
_diffrn_reflns_theta_min 1.10
_exptl_absorpt_coefficient_mu 1.048
_exptl_absorpt_correction_T_max 0.8954
_exptl_absorpt_correction_T_min 0.8056
_exptl_absorpt_correction_type multi-scan
_exptl_absorpt_process_details sadabs
_exptl_crystal_colour Yellow
_exptl_crystal_density_diffrn 1.232
_exptl_crystal_density_method 'not measured'
_exptl_crystal_description Block
_exptl_crystal_F_000 956
_exptl_crystal_size_max 0.20
_exptl_crystal_size_mid 0.20
_exptl_crystal_size_min 0.10
_refine_diff_density_max 1.618
_refine_diff_density_min -0.923
_refine_diff_density_rms 0.098
_refine_ls_extinction_method none
_refine_ls_goodness_of_fit_ref 0.784
_refine_ls_hydrogen_treatment mixed
_refine_ls_matrix_type full
_refine_ls_number_parameters 484
_refine_ls_number_reflns 10700
_refine_ls_number_restraints 0
_refine_ls_restrained_S_all 0.784
_refine_ls_R_factor_all 0.0517
_refine_ls_R_factor_gt 0.0362
_refine_ls_shift/su_max 0.003
_refine_ls_shift/su_mean 0.000
_refine_ls_structure_factor_coef Fsqd
_refine_ls_weighting_details 'calc w=1/[\s^2^(Fo^2^)+(0.1000P)^2^+0.0000P] where P=(Fo^2^+2Fc^2^)/3'
_refine_ls_weighting_scheme calc
_refine_ls_wR_factor_gt 0.0960
_refine_ls_wR_factor_ref 0.1105
_reflns_number_gt 8850
_reflns_number_total 10700
_reflns_threshold_expression >2sigma(I)
_cod_data_source_file ja6b07932_si_001.cif
_cod_data_source_block complex1
_cod_original_cell_volume 2435.2(9)
_cod_database_code 4130929

loop_
_symmetry_equiv_pos_as_xyz
'x, y, z'
'-x, -y, -z'

loop_
_atom_site_label
_atom_site_type_symbol
_atom_site_fract_x
_atom_site_fract_y
_atom_site_fract_z
_atom_site_U_iso_or_equiv
_atom_site_adp_type
_atom_site_occupancy
_atom_site_symmetry_multiplicity
_atom_site_calc_flag
_atom_site_refinement_flags
Ce1 Ce 0.322184(15) 0.348194(15) 0.790592(8) 0.01462(7) Uani 1 1 d .
Si2 Si 0.38335(8) 0.12408(8) 0.65947(5) 0.01816(18) Uani 1 1 d .
Si3 Si 0.07913(8) 0.65089(8) 0.77158(4) 0.01895(19) Uani 1 1 d .
Si1 Si 0.45774(9) 0.30972(8) 0.94964(5) 0.01811(18) Uani 1 1 d .
O1 O 0.4509(2) 0.3768(2) 0.72520(11) 0.0196(5) Uani 1 1 d .
O3 O 0.7652(2) 0.2600(2) 0.63934(12) 0.0263(5) Uani 1 1 d .
O4 O 0.6080(3) 0.4320(2) 0.55857(13) 0.0302(6) Uani 1 1 d .
O2 O 0.6922(2) 0.4188(2) 0.74660(13) 0.0262(5) Uani 1 1 d .
O5 O 0.5386(3) 0.5922(2) 0.66586(14) 0.0336(6) Uani 1 1 d .
N1 N 0.1356(3) 0.2986(3) 0.87376(14) 0.0202(6) Uani 1 1 d .
N4 N 0.1316(3) 0.5241(2) 0.82094(14) 0.0202(6) Uani 1 1 d .
N2 N 0.3838(3) 0.2634(3) 0.89874(14) 0.0204(6) Uani 1 1 d .
N3 N 0.2782(2) 0.2215(3) 0.72654(14) 0.0189(6) Uani 1 1 d .
C8 C 0.4557(4) 0.4498(3) 0.90669(19) 0.0261(7) Uani 1 1 d .
H8A H 0.4918 0.4353 0.8550 0.039 Uiso 1 1 calc R
H8B H 0.5082 0.4744 0.9294 0.039 Uiso 1 1 calc R
H8C H 0.3661 0.5131 0.9131 0.039 Uiso 1 1 calc R
C6 C 0.0152(3) 0.4127(3) 0.88427(19) 0.0277(8) Uani 1 1 d .
H6A H -0.0425 0.4097 0.9296 0.033 Uiso 1 1 calc R
H6B H -0.0313 0.4245 0.8437 0.033 Uiso 1 1 calc R
C15 C 0.5292(3) -0.0002(3) 0.69416(18) 0.0236(7) Uani 1 1 d .
C29 C 0.7182(4) 0.3294(4) 0.52559(18) 0.0296(8) Uani 1 1 d .
H29A H 0.7519 0.3495 0.4767 0.036 Uiso 1 1 calc R
H29B H 0.6929 0.2656 0.5205 0.036 Uiso 1 1 calc R
C1 C 0.3266(3) 0.1839(3) 0.93111(17) 0.0228(7) Uani 1 1 d .
H1A H 0.3546 0.1542 0.9779 0.027 Uiso 1 1 calc R
H1B H 0.3577 0.1143 0.8988 0.027 Uiso 1 1 calc R
C21 C 0.0924(3) 0.7805(3) 0.80850(17) 0.0215(7) Uani 1 1 d .
C30 C 0.8240(4) 0.2849(4) 0.57151(19) 0.0299(8) Uani 1 1 d .
H30A H 0.9004 0.2121 0.5499 0.036 Uiso 1 1 calc R
H30B H 0.8520 0.3469 0.5762 0.036 Uiso 1 1 calc R
C3 C 0.1481(3) 0.2294(3) 0.75127(18) 0.0244(7) Uani 1 1 d .
H3A H 0.1396 0.1684 0.7257 0.029 Uiso 1 1 calc R
H3B H 0.0821 0.3089 0.7394 0.029 Uiso 1 1 calc R
C13 C 0.4468(4) 0.2022(3) 0.58505(18) 0.0283(8) Uani 1 1 d .
H13A H 0.3750 0.2598 0.5622 0.042 Uiso 1 1 calc R
H13B H 0.5124 0.1434 0.5490 0.042 Uiso 1 1 calc R
H13C H 0.4861 0.2443 0.6051 0.042 Uiso 1 1 calc R
C19 C 0.1814(3) 0.6156(3) 0.67825(17) 0.0253(7) Uani 1 1 d .
H19A H 0.2735 0.5806 0.6818 0.038 Uiso 1 1 calc R
H19B H 0.1584 0.6891 0.6501 0.038 Uiso 1 1 calc R
H19C H 0.1654 0.5586 0.6543 0.038 Uiso 1 1 calc R
C2 C 0.1782(3) 0.2509(3) 0.94288(17) 0.0250(7) Uani 1 1 d .
H2A H 0.1407 0.1962 0.9633 0.030 Uiso 1 1 calc R
H2B H 0.1466 0.3173 0.9778 0.030 Uiso 1 1 calc R
C5 C 0.0462(3) 0.5163(3) 0.88799(18) 0.0253(7) Uani 1 1 d .
H5A H -0.0356 0.5915 0.8954 0.030 Uiso 1 1 calc R
H5B H 0.0896 0.5059 0.9297 0.030 Uiso 1 1 calc R
C18 C 0.4822(4) -0.0696(3) 0.7528(2) 0.0339(9) Uani 1 1 d .
H18A H 0.5570 -0.1333 0.7705 0.051 Uiso 1 1 calc R
H18B H 0.4359 -0.1046 0.7327 0.051 Uiso 1 1 calc R
H18C H 0.4235 -0.0155 0.7928 0.051 Uiso 1 1 calc R
C7 C 0.3670(4) 0.3448(4) 1.04581(18) 0.0322(8) Uani 1 1 d .
H7A H 0.2792 0.4092 1.0462 0.048 Uiso 1 1 calc R
H7B H 0.4131 0.3700 1.0734 0.048 Uiso 1 1 calc R
H7C H 0.3618 0.2735 1.0678 0.048 Uiso 1 1 calc R
C16 C 0.6242(3) -0.0858(3) 0.6324(2) 0.0293(8) Uani 1 1 d .
H16A H 0.6958 -0.1511 0.6517 0.044 Uiso 1 1 calc R
H16B H 0.6589 -0.0424 0.5963 0.044 Uiso 1 1 calc R
H16C H 0.5784 -0.1185 0.6098 0.044 Uiso 1 1 calc R
C35 C 1.0667(3) 0.9637(3) 0.55759(18) 0.0264(8) Uani 1 1 d .
H35 H 1.1120 0.9395 0.5970 0.032 Uiso 1 1 calc R
C22 C 0.0290(4) 0.8013(4) 0.88939(18) 0.0323(9) Uani 1 1 d .
H22A H 0.0744 0.7294 0.9166 0.048 Uiso 1 1 calc R
H22B H -0.0625 0.8188 0.8950 0.048 Uiso 1 1 calc R
H22C H 0.0351 0.8689 0.9078 0.048 Uiso 1 1 calc R
C9 C 0.6326(3) 0.1988(3) 0.95298(19) 0.0264(7) Uani 1 1 d .
C4 C 0.1229(3) 0.2097(3) 0.83365(19) 0.0263(7) Uani 1 1 d .
H4A H 0.0344 0.2160 0.8489 0.032 Uiso 1 1 calc R
H4B H 0.1859 0.1284 0.8452 0.032 Uiso 1 1 calc R
C34 C 0.9445(4) 0.9678(4) 0.56466(18) 0.0295(8) Uani 1 1 d .
H34 H 0.9067 0.9451 0.6088 0.035 Uiso 1 1 calc R
C33 C 0.8780(3) 1.0047(3) 0.50780(19) 0.0281(8) Uani 1 1 d .
H33 H 0.7940 1.0087 0.5133 0.034 Uiso 1 1 calc R
C12 C 0.7143(4) 0.1814(4) 0.8766(2) 0.0337(9) Uani 1 1 d .
H12A H 0.7159 0.2567 0.8601 0.051 Uiso 1 1 calc R
H12B H 0.6759 0.1566 0.8436 0.051 Uiso 1 1 calc R
H12C H 0.8032 0.1197 0.8774 0.051 Uiso 1 1 calc R
C31 C 0.8415(4) 0.2331(4) 0.6944(2) 0.0342(9) Uani 1 1 d .
H31A H 0.9341 0.1831 0.6738 0.041 Uiso 1 1 calc R
H31B H 0.8137 0.1872 0.7331 0.041 Uiso 1 1 calc R
C24 C 0.2356(4) 0.7531(4) 0.8009(2) 0.0314(8) Uani 1 1 d .
H24A H 0.2754 0.7451 0.7495 0.047 Uiso 1 1 calc R
H24B H 0.2816 0.6784 0.8256 0.047 Uiso 1 1 calc R
H24C H 0.2414 0.8183 0.8226 0.047 Uiso 1 1 calc R
C25 C 0.6579(4) 0.5430(4) 0.7577(2) 0.0339(9) Uani 1 1 d .
H25A H 0.7281 0.5491 0.7759 0.041 Uiso 1 1 calc R
H25B H 0.5773 0.5792 0.7942 0.041 Uiso 1 1 calc R
C23 C 0.0237(4) 0.8969(3) 0.7684(2) 0.0362(9) Uani 1 1 d .
H23A H 0.0369 0.9603 0.7869 0.054 Uiso 1 1 calc R
H23B H -0.0695 0.9197 0.7761 0.054 Uiso 1 1 calc R
H23C H 0.0598 0.8850 0.7166 0.054 Uiso 1 1 calc R
C28 C 0.6149(4) 0.5408(4) 0.5386(2) 0.0363(9) Uani 1 1 d .
H28A H 0.5943 0.5647 0.4897 0.044 Uiso 1 1 calc R
H28B H 0.7031 0.5317 0.5386 0.044 Uiso 1 1 calc R
C32 C 0.8264(4) 0.3463(4) 0.7260(2) 0.0340(9) Uani 1 1 d .
H32A H 0.8697 0.3280 0.7685 0.041 Uiso 1 1 calc R
H32B H 0.8656 0.3872 0.6897 0.041 Uiso 1 1 calc R
C27 C 0.5162(4) 0.6328(4) 0.5940(2) 0.0385(10) Uani 1 1 d .
H27A H 0.5224 0.7089 0.5850 0.046 Uiso 1 1 calc R
H27B H 0.4277 0.6476 0.5896 0.046 Uiso 1 1 calc R
C17 C 0.6004(4) 0.0536(4) 0.7282(3) 0.0392(10) Uani 1 1 d .
H17A H 0.5410 0.1056 0.7690 0.059 Uiso 1 1 calc R
H17B H 0.6301 0.1003 0.6920 0.059 Uiso 1 1 calc R
H17C H 0.6754 -0.0109 0.7454 0.059 Uiso 1 1 calc R
C20 C -0.0953(3) 0.7046(4) 0.7619(2) 0.0343(9) Uani 1 1 d .
H20A H -0.1063 0.6381 0.7459 0.052 Uiso 1 1 calc R
H20B H -0.1180 0.7685 0.7262 0.052 Uiso 1 1 calc R
H20C H -0.1523 0.7349 0.8086 0.052 Uiso 1 1 calc R
C14 C 0.3064(4) 0.0499(4) 0.6158(2) 0.0340(9) Uani 1 1 d .
H14A H 0.2832 -0.0023 0.6508 0.051 Uiso 1 1 calc R
H14B H 0.3680 0.0023 0.5740 0.051 Uiso 1 1 calc R
H14C H 0.2278 0.1110 0.5999 0.051 Uiso 1 1 calc R
C26 C 0.6380(4) 0.6082(4) 0.6885(2) 0.0383(9) Uani 1 1 d .
H26A H 0.6111 0.6940 0.6958 0.046 Uiso 1 1 calc R
H26B H 0.7191 0.5751 0.6521 0.046 Uiso 1 1 calc R
C10 C 0.6938(4) 0.2416(5) 1.0016(3) 0.0544(14) Uani 1 1 d .
H10A H 0.7851 0.1838 0.9993 0.082 Uiso 1 1 calc R
H10B H 0.6471 0.2490 1.0515 0.082 Uiso 1 1 calc R
H10C H 0.6883 0.3194 0.9850 0.082 Uiso 1 1 calc R
C37 C 0.0281(5) 0.4330(6) 0.4393(3) 0.0568(15) Uani 1 1 d .
H37 H 0.0475 0.3870 0.3972 0.068 Uiso 1 1 calc R
C11 C 0.6391(5) 0.0778(4) 0.9794(3) 0.0584(15) Uani 1 1 d .
H11A H 0.6136 0.0443 0.9438 0.088 Uiso 1 1 calc R
H11B H 0.5799 0.0888 1.0258 0.088 Uiso 1 1 calc R
H11C H 0.7281 0.0232 0.9855 0.088 Uiso 1 1 calc R
C38 C 0.0875(5) 0.3802(6) 0.4971(3) 0.0599(15) Uani 1 1 d .
H38 H 0.1475 0.2979 0.4951 0.072 Uiso 1 1 calc R
C36 C -0.0593(5) 0.5523(6) 0.4418(3) 0.0576(15) Uani 1 1 d .
H36 H -0.1002 0.5881 0.4017 0.069 Uiso 1 1 calc R
Li1 Li 0.5816(5) 0.4089(5) 0.6753(3) 0.0217(11) Uani 1 1 d .

loop_
_atom_site_aniso_label
_atom_site_aniso_U_11
_atom_site_aniso_U_22
_atom_site_aniso_U_33
_atom_site_aniso_U_23
_atom_site_aniso_U_13
_atom_site_aniso_U_12
Ce1 0.01365(10) 0.01728(11) 0.01155(9) -0.00145(6) 0.00168(6) -0.00706(7)
Si2 0.0185(4) 0.0214(5) 0.0150(4) -0.0027(3) -0.0012(3) -0.0096(4)
Si3 0.0152(4) 0.0225(5) 0.0129(4) -0.0012(3) 0.0004(3) -0.0041(4)
Si1 0.0211(4) 0.0186(5) 0.0125(4) -0.0005(3) -0.0015(3) -0.0076(4)
O1 0.0184(11) 0.0228(12) 0.0172(11) 0.0006(9) -0.0002(9) -0.0103(10)
O3 0.0255(12) 0.0334(14) 0.0182(12) -0.0013(10) 0.0020(9) -0.0139(11)
O4 0.0351(14) 0.0348(15) 0.0249(13) 0.0058(11) -0.0038(11) -0.0207(12)
O2 0.0243(12) 0.0342(15) 0.0257(12) -0.0023(10) -0.0032(10) -0.0180(11)
O5 0.0339(14) 0.0275(15) 0.0368(15) 0.0035(11) 0.0008(11) -0.0148(12)
N1 0.0169(13) 0.0226(15) 0.0182(13) -0.0026(11) 0.0039(10) -0.0086(12)
N4 0.0195(13) 0.0204(15) 0.0156(13) -0.0011(11) 0.0056(10) -0.0080(11)
N2 0.0243(14) 0.0217(15) 0.0164(13) 0.0021(11) -0.0022(11) -0.0123(12)
N3 0.0150(12) 0.0260(15) 0.0165(13) -0.0044(11) 0.0010(10) -0.0106(11)
C8 0.0344(19) 0.0238(19) 0.0225(17) -0.0005(14) -0.0064(14) -0.0146(16)
C6 0.0209(17) 0.029(2) 0.0267(18) 0.0001(15) 0.0057(14) -0.0092(15)
C15 0.0247(17) 0.0220(18) 0.0235(17) -0.0031(14) -0.0030(13) -0.0099(14)
C29 0.038(2) 0.040(2) 0.0136(15) -0.0039(14) 0.0051(14) -0.0228(18)
C1 0.0299(18) 0.0246(18) 0.0151(15) 0.0047(13) -0.0032(13) -0.0144(15)
C21 0.0256(17) 0.0171(17) 0.0155(15) 0.0006(12) -0.0005(12) -0.0055(14)
C30 0.0281(19) 0.033(2) 0.0242(18) -0.0064(15) 0.0102(14) -0.0148(16)
C3 0.0168(16) 0.033(2) 0.0260(17) -0.0044(15) 0.0007(13) -0.0140(15)
C13 0.0328(19) 0.030(2) 0.0179(16) 0.0009(14) 0.0008(14) -0.0122(16)
C19 0.0240(17) 0.029(2) 0.0133(15) -0.0020(13) 0.0018(12) -0.0053(15)
C2 0.0295(18) 0.030(2) 0.0171(16) 0.0024(14) 0.0030(13) -0.0175(16)
C5 0.0213(16) 0.0256(19) 0.0203(16) -0.0033(13) 0.0110(13) -0.0083(14)
C18 0.039(2) 0.027(2) 0.0244(18) 0.0009(15) 0.0026(16) -0.0078(17)
C7 0.036(2) 0.043(2) 0.0188(17) -0.0044(16) -0.0019(15) -0.0187(18)
C16 0.0240(18) 0.0223(19) 0.034(2) -0.0032(15) 0.0075(15) -0.0085(15)
C35 0.0275(18) 0.038(2) 0.0179(16) -0.0021(14) -0.0031(13) -0.0181(16)
C22 0.044(2) 0.033(2) 0.0145(16) -0.0065(14) 0.0052(15) -0.0151(18)
C9 0.0264(18) 0.0253(19) 0.0234(17) 0.0002(14) -0.0071(14) -0.0070(15)
C4 0.0237(17) 0.029(2) 0.0287(18) 0.0005(15) 0.0014(14) -0.0164(15)
C34 0.0338(19) 0.044(2) 0.0146(16) -0.0019(15) 0.0057(14) -0.0247(18)
C33 0.0247(17) 0.037(2) 0.0261(18) -0.0042(15) 0.0006(14) -0.0185(16)
C12 0.0266(19) 0.034(2) 0.033(2) -0.0060(16) -0.0019(15) -0.0072(17)
C31 0.0226(18) 0.042(2) 0.0272(19) -0.0033(17) -0.0017(15) -0.0063(17)
C24 0.034(2) 0.033(2) 0.0294(19) -0.0015(16) -0.0060(16) -0.0166(17)
C25 0.042(2) 0.041(2) 0.0271(19) -0.0127(17) 0.0068(16) -0.0284(19)
C23 0.045(2) 0.023(2) 0.033(2) 0.0042(16) -0.0089(17) -0.0078(17)
C28 0.045(2) 0.040(2) 0.030(2) 0.0141(17) -0.0066(17) -0.027(2)
C32 0.0273(19) 0.054(3) 0.0238(18) -0.0025(17) -0.0008(15) -0.0225(19)
C27 0.045(2) 0.033(2) 0.033(2) 0.0146(17) -0.0039(18) -0.0175(19)
C17 0.032(2) 0.024(2) 0.063(3) -0.0019(19) -0.028(2) -0.0067(17)
C20 0.0203(17) 0.043(2) 0.031(2) 0.0002(17) -0.0059(15) -0.0068(17)
C14 0.037(2) 0.038(2) 0.032(2) -0.0105(17) -0.0090(16) -0.0183(18)
C26 0.053(3) 0.034(2) 0.036(2) -0.0047(17) 0.0045(18) -0.030(2)
C10 0.037(2) 0.065(3) 0.049(3) -0.021(2) -0.022(2) -0.004(2)
C37 0.050(3) 0.105(5) 0.037(2) -0.027(3) 0.013(2) -0.058(3)
C11 0.040(3) 0.034(3) 0.079(4) 0.031(2) -0.009(2) -0.003(2)
C38 0.049(3) 0.099(4) 0.050(3) -0.017(3) 0.007(2) -0.053(3)
C36 0.050(3) 0.109(5) 0.037(2) -0.014(3) 0.007(2) -0.059(3)
Li1 0.020(3) 0.024(3) 0.022(3) 0.002(2) -0.004(2) -0.010(2)

loop_
_atom_type_symbol
_atom_type_description
_atom_type_scat_dispersion_real
_atom_type_scat_dispersion_imag
_atom_type_scat_source
C C 0.0033 0.0016 'International Tables Vol C Tables 4.2.6.8 and 6.1.1.4'
H H 0.0000 0.0000 'International Tables Vol C Tables 4.2.6.8 and 6.1.1.4'
Li Li -0.0003 0.0001 'International Tables Vol C Tables 4.2.6.8 and 6.1.1.4'
N N 0.0061 0.0033 'International Tables Vol C Tables 4.2.6.8 and 6.1.1.4'
O O 0.0106 0.0060 'International Tables Vol C Tables 4.2.6.8 and 6.1.1.4'
Si Si 0.0817 0.0704 'International Tables Vol C Tables 4.2.6.8 and 6.1.1.4'
Ce Ce -0.2486 2.6331 'International Tables Vol C Tables 4.2.6.8 and 6.1.1.4'

loop_
_geom_angle_atom_site_label_1
_geom_angle_atom_site_label_2
_geom_angle_atom_site_label_3
_geom_angle
_geom_angle_site_symmetry_1
_geom_angle_site_symmetry_3
O1 Ce1 N2 114.46(9) . .
O1 Ce1 N4 111.56(10) . .
N2 Ce1 N4 106.19(9) . .
O1 Ce1 N3 104.81(9) . .
N2 Ce1 N3 111.02(10) . .
N4 Ce1 N3 108.76(10) . .
O1 Ce1 N1 174.83(9) . .
N2 Ce1 N1 69.11(9) . .
N4 Ce1 N1 69.98(9) . .
N3 Ce1 N1 70.12(9) . .
O1 Ce1 Li1 4.48(11) . .
N2 Ce1 Li1 110.71(11) . .
N4 Ce1 Li1 111.26(11) . .
N3 Ce1 Li1 108.87(11) . .
N1 Ce1 Li1 178.68(11) . .
N3 Si2 C13 110.95(16) . .
N3 Si2 C14 113.03(16) . .
C13 Si2 C14 106.07(18) . .
N3 Si2 C15 111.61(14) . .
C13 Si2 C15 107.76(16) . .
C14 Si2 C15 107.09(17) . .
N4 Si3 C19 107.99(15) . .
N4 Si3 C20 111.26(17) . .
C19 Si3 C20 107.59(17) . .
N4 Si3 C21 114.91(14) . .
C19 Si3 C21 107.11(16) . .
C20 Si3 C21 107.67(17) . .
N2 Si1 C8 105.83(15) . .
N2 Si1 C7 111.92(16) . .
C8 Si1 C7 108.72(17) . .
N2 Si1 C9 114.16(15) . .
C8 Si1 C9 108.54(17) . .
C7 Si1 C9 107.52(16) . .
Li1 O1 Ce1 170.9(2) . .
C30 O3 C31 114.1(3) . .
C30 O3 Li1 109.9(3) . .
C31 O3 Li1 108.2(2) . .
C28 O4 C29 113.5(3) . .
C28 O4 Li1 111.7(3) . .
C29 O4 Li1 108.8(3) . .
C32 O2 C25 113.9(3) . .
C32 O2 Li1 113.6(3) . .
C25 O2 Li1 108.7(3) . .
C26 O5 C27 115.5(3) . .
C26 O5 Li1 108.7(3) . .
C27 O5 Li1 109.9(3) . .
C4 N1 C2 111.7(3) . .
C4 N1 C6 112.1(3) . .
C2 N1 C6 111.6(3) . .
C4 N1 Ce1 106.92(18) . .
C2 N1 Ce1 107.86(19) . .
C6 N1 Ce1 106.39(19) . .
C5 N4 Si3 119.0(2) . .
C5 N4 Ce1 113.9(2) . .
Si3 N4 Ce1 126.99(14) . .
C1 N2 Si1 119.1(2) . .
C1 N2 Ce1 114.64(19) . .
Si1 N2 Ce1 124.68(15) . .
C3 N3 Si2 120.2(2) . .
C3 N3 Ce1 113.8(2) . .
Si2 N3 Ce1 125.97(13) . .
Si1 C8 H8A 109.5 . .
Si1 C8 H8B 109.5 . .
H8A C8 H8B 109.5 . .
Si1 C8 H8C 109.5 . .
H8A C8 H8C 109.5 . .
H8B C8 H8C 109.5 . .
N1 C6 C5 110.7(3) . .
N1 C6 H6A 109.5 . .
C5 C6 H6A 109.5 . .
N1 C6 H6B 109.5 . .
C5 C6 H6B 109.5 . .
H6A C6 H6B 108.1 . .
C18 C15 C17 107.7(3) . .
C18 C15 C16 109.4(3) . .
C17 C15 C16 109.3(3) . .
C18 C15 Si2 109.5(2) . .
C17 C15 Si2 110.1(2) . .
C16 C15 Si2 110.7(2) . .
O4 C29 C30 109.9(3) . .
O4 C29 H29A 109.7 . .
C30 C29 H29A 109.7 . .
O4 C29 H29B 109.7 . .
C30 C29 H29B 109.7 . .
H29A C29 H29B 108.2 . .
N2 C1 C2 110.3(3) . .
N2 C1 H1A 109.6 . .
C2 C1 H1A 109.6 . .
N2 C1 H1B 109.6 . .
C2 C1 H1B 109.6 . .
H1A C1 H1B 108.1 . .
C24 C21 C23 108.2(3) . .
C24 C21 C22 108.7(3) . .
C23 C21 C22 107.9(3) . .
C24 C21 Si3 110.2(2) . .
C23 C21 Si3 111.8(2) . .
C22 C21 Si3 109.9(2) . .
O3 C30 C29 104.7(3) . .
O3 C30 H30A 110.8 . .
C29 C30 H30A 110.8 . .
O3 C30 H30B 110.8 . .
C29 C30 H30B 110.8 . .
H30A C30 H30B 108.9 . .
N3 C3 C4 111.1(3) . .
N3 C3 H3A 109.4 . .
C4 C3 H3A 109.4 . .
N3 C3 H3B 109.4 . .
C4 C3 H3B 109.4 . .
H3A C3 H3B 108.0 . .
Si2 C13 H13A 109.5 . .
Si2 C13 H13B 109.5 . .
H13A C13 H13B 109.5 . .
Si2 C13 H13C 109.5 . .
H13A C13 H13C 109.5 . .
H13B C13 H13C 109.5 . .
Si3 C19 H19A 109.5 . .
Si3 C19 H19B 109.5 . .
H19A C19 H19B 109.5 . .
Si3 C19 H19C 109.5 . .
H19A C19 H19C 109.5 . .
H19B C19 H19C 109.5 . .
N1 C2 C1 110.0(3) . .
N1 C2 H2A 109.7 . .
C1 C2 H2A 109.7 . .
N1 C2 H2B 109.7 . .
C1 C2 H2B 109.7 . .
H2A C2 H2B 108.2 . .
N4 C5 C6 111.0(3) . .
N4 C5 H5A 109.4 . .
C6 C5 H5A 109.4 . .
N4 C5 H5B 109.4 . .
C6 C5 H5B 109.4 . .
H5A C5 H5B 108.0 . .
C15 C18 H18A 109.5 . .
C15 C18 H18B 109.5 . .
H18A C18 H18B 109.5 . .
C15 C18 H18C 109.5 . .
H18A C18 H18C 109.5 . .
H18B C18 H18C 109.5 . .
Si1 C7 H7A 109.5 . .
Si1 C7 H7B 109.5 . .
H7A C7 H7B 109.5 . .
Si1 C7 H7C 109.5 . .
H7A C7 H7C 109.5 . .
H7B C7 H7C 109.5 . .
C15 C16 H16A 109.5 . .
C15 C16 H16B 109.5 . .
H16A C16 H16B 109.5 . .
C15 C16 H16C 109.5 . .
H16A C16 H16C 109.5 . .
H16B C16 H16C 109.5 . .
C34 C35 C33 119.4(3) . 2_776
C34 C35 H35 120.3 . .
C33 C35 H35 120.3 2_776 .
C21 C22 H22A 109.5 . .
C21 C22 H22B 109.5 . .
H22A C22 H22B 109.5 . .
C21 C22 H22C 109.5 . .
H22A C22 H22C 109.5 . .
H22B C22 H22C 109.5 . .
C12 C9 C10 107.3(3) . .
C12 C9 C11 108.3(3) . .
C10 C9 C11 109.6(4) . .
C12 C9 Si1 109.2(2) . .
C10 C9 Si1 112.5(3) . .
C11 C9 Si1 109.7(3) . .
N1 C4 C3 111.0(3) . .
N1 C4 H4A 109.4 . .
C3 C4 H4A 109.4 . .
N1 C4 H4B 109.4 . .
C3 C4 H4B 109.4 . .
H4A C4 H4B 108.0 . .
C33 C34 C35 120.2(3) . .
C33 C34 H34 119.9 . .
C35 C34 H34 119.9 . .
C34 C33 C35 120.4(3) . 2_776
C34 C33 H33 119.8 . .
C35 C33 H33 119.8 2_776 .
C9 C12 H12A 109.5 . .
C9 C12 H12B 109.5 . .
H12A C12 H12B 109.5 . .
C9 C12 H12C 109.5 . .
H12A C12 H12C 109.5 . .
H12B C12 H12C 109.5 . .
O3 C31 C32 110.6(3) . .
O3 C31 H31A 109.5 . .
C32 C31 H31A 109.5 . .
O3 C31 H31B 109.5 . .
C32 C31 H31B 109.5 . .
H31A C31 H31B 108.1 . .
C21 C24 H24A 109.5 . .
C21 C24 H24B 109.5 . .
H24A C24 H24B 109.5 . .
C21 C24 H24C 109.5 . .
H24A C24 H24C 109.5 . .
H24B C24 H24C 109.5 . .
O2 C25 C26 109.9(3) . .
O2 C25 H25A 109.7 . .
C26 C25 H25A 109.7 . .
O2 C25 H25B 109.7 . .
C26 C25 H25B 109.7 . .
H25A C25 H25B 108.2 . .
C21 C23 H23A 109.5 . .
C21 C23 H23B 109.5 . .
H23A C23 H23B 109.5 . .
C21 C23 H23C 109.5 . .
H23A C23 H23C 109.5 . .
H23B C23 H23C 109.5 . .
O4 C28 C27 106.3(3) . .
O4 C28 H28A 110.5 . .
C27 C28 H28A 110.5 . .
O4 C28 H28B 110.5 . .
C27 C28 H28B 110.5 . .
H28A C28 H28B 108.7 . .
O2 C32 C31 106.6(3) . .
O2 C32 H32A 110.4 . .
C31 C32 H32A 110.4 . .
O2 C32 H32B 110.4 . .
C31 C32 H32B 110.4 . .
H32A C32 H32B 108.6 . .
O5 C27 C28 110.4(3) . .
O5 C27 H27A 109.6 . .
C28 C27 H27A 109.6 . .
O5 C27 H27B 109.6 . .
C28 C27 H27B 109.6 . .
H27A C27 H27B 108.1 . .
C15 C17 H17A 109.5 . .
C15 C17 H17B 109.5 . .
H17A C17 H17B 109.5 . .
C15 C17 H17C 109.5 . .
H17A C17 H17C 109.5 . .
H17B C17 H17C 109.5 . .
Si3 C20 H20A 109.5 . .
Si3 C20 H20B 109.5 . .
H20A C20 H20B 109.5 . .
Si3 C20 H20C 109.5 . .
H20A C20 H20C 109.5 . .
H20B C20 H20C 109.5 . .
Si2 C14 H14A 109.5 . .
Si2 C14 H14B 109.5 . .
H14A C14 H14B 109.5 . .
Si2 C14 H14C 109.5 . .
H14A C14 H14C 109.5 . .
H14B C14 H14C 109.5 . .
O5 C26 C25 105.7(3) . .
O5 C26 H26A 110.6 . .
C25 C26 H26A 110.6 . .
O5 C26 H26B 110.6 . .
C25 C26 H26B 110.6 . .
H26A C26 H26B 108.7 . .
C9 C10 H10A 109.5 . .
C9 C10 H10B 109.5 . .
H10A C10 H10B 109.5 . .
C9 C10 H10C 109.5 . .
H10A C10 H10C 109.5 . .
H10B C10 H10C 109.5 . .
C38 C37 C36 120.6(5) . .
C38 C37 H37 119.7 . .
C36 C37 H37 119.7 . .
C9 C11 H11A 109.5 . .
C9 C11 H11B 109.5 . .
H11A C11 H11B 109.5 . .
C9 C11 H11C 109.5 . .
H11A C11 H11C 109.5 . .
H11B C11 H11C 109.5 . .
C37 C38 C36 119.5(6) . 2_566
C37 C38 H38 120.3 . .
C36 C38 H38 120.3 2_566 .
C37 C36 C38 119.9(5) . 2_566
C37 C36 H36 120.0 . .
C38 C36 H36 120.0 2_566 .
O1 Li1 O2 109.9(3) . .
O1 Li1 O5 115.9(3) . .
O2 Li1 O5 79.8(2) . .
O1 Li1 O3 117.4(3) . .
O2 Li1 O3 78.9(2) . .
O5 Li1 O3 126.6(3) . .
O1 Li1 O4 122.0(3) . .
O2 Li1 O4 128.2(3) . .
O5 Li1 O4 78.1(2) . .
O3 Li1 O4 77.9(2) . .
O1 Li1 Ce1 4.66(11) . .
O2 Li1 Ce1 105.3(2) . .
O5 Li1 Ce1 114.8(2) . .
O3 Li1 Ce1 117.9(2) . .
O4 Li1 Ce1 126.5(2) . .

loop_
_geom_bond_atom_site_label_1
_geom_bond_atom_site_label_2
_geom_bond_distance
_geom_bond_site_symmetry_2
Ce1 O1 1.902(2) .
Ce1 N2 2.316(3) .
Ce1 N4 2.331(3) .
Ce1 N3 2.361(3) .
Ce1 N1 2.716(3) .
Ce1 Li1 3.717(6) .
Si2 N3 1.699(3) .
Si2 C13 1.876(4) .
Si2 C14 1.886(4) .
Si2 C15 1.911(4) .
Si3 N4 1.699(3) .
Si3 C19 1.884(3) .
Si3 C20 1.887(4) .
Si3 C21 1.904(4) .
Si1 N2 1.703(3) .
Si1 C8 1.870(4) .
Si1 C7 1.888(4) .
Si1 C9 1.898(4) .
O1 Li1 1.827(6) .
O3 C30 1.413(4) .
O3 C31 1.427(4) .
O3 Li1 2.138(6) .
O4 C28 1.422(5) .
O4 C29 1.422(5) .
O4 Li1 2.178(6) .
O2 C32 1.405(4) .
O2 C25 1.447(5) .
O2 Li1 2.094(6) .
O5 C26 1.419(5) .
O5 C27 1.442(5) .
O5 Li1 2.124(6) .
N1 C4 1.475(4) .
N1 C2 1.474(4) .
N1 C6 1.480(4) .
N4 C5 1.478(4) .
N2 C1 1.473(4) .
N3 C3 1.466(4) .
C8 H8A 0.9800 .
C8 H8B 0.9800 .
C8 H8C 0.9800 .
C6 C5 1.513(5) .
C6 H6A 0.9900 .
C6 H6B 0.9900 .
C15 C18 1.527(5) .
C15 C17 1.538(5) .
C15 C16 1.537(5) .
C29 C30 1.525(5) .
C29 H29A 0.9900 .
C29 H29B 0.9900 .
C1 C2 1.530(5) .
C1 H1A 0.9900 .
C1 H1B 0.9900 .
C21 C24 1.534(5) .
C21 C23 1.535(5) .
C21 C22 1.547(4) .
C30 H30A 0.9900 .
C30 H30B 0.9900 .
C3 C4 1.546(5) .
C3 H3A 0.9900 .
C3 H3B 0.9900 .
C13 H13A 0.9800 .
C13 H13B 0.9800 .
C13 H13C 0.9800 .
C19 H19A 0.9800 .
C19 H19B 0.9800 .
C19 H19C 0.9800 .
C2 H2A 0.9900 .
C2 H2B 0.9900 .
C5 H5A 0.9900 .
C5 H5B 0.9900 .
C18 H18A 0.9800 .
C18 H18B 0.9800 .
C18 H18C 0.9800 .
C7 H7A 0.9800 .
C7 H7B 0.9800 .
C7 H7C 0.9800 .
C16 H16A 0.9800 .
C16 H16B 0.9800 .
C16 H16C 0.9800 .
C35 C34 1.393(5) .
C35 C33 1.393(5) 2_776
C35 H35 0.9500 .
C22 H22A 0.9800 .
C22 H22B 0.9800 .
C22 H22C 0.9800 .
C9 C12 1.536(5) .
C9 C10 1.530(5) .
C9 C11 1.534(6) .
C4 H4A 0.9900 .
C4 H4B 0.9900 .
C34 C33 1.379(5) .
C34 H34 0.9500 .
C33 C35 1.393(5) 2_776
C33 H33 0.9500 .
C12 H12A 0.9800 .
C12 H12B 0.9800 .
C12 H12C 0.9800 .
C31 C32 1.510(6) .
C31 H31A 0.9900 .
C31 H31B 0.9900 .
C24 H24A 0.9800 .
C24 H24B 0.9800 .
C24 H24C 0.9800 .
C25 C26 1.485(6) .
C25 H25A 0.9900 .
C25 H25B 0.9900 .
C23 H23A 0.9800 .
C23 H23B 0.9800 .
C23 H23C 0.9800 .
C28 C27 1.508(6) .
C28 H28A 0.9900 .
C28 H28B 0.9900 .
C32 H32A 0.9900 .
C32 H32B 0.9900 .
C27 H27A 0.9900 .
C27 H27B 0.9900 .
C17 H17A 0.9800 .
C17 H17B 0.9800 .
C17 H17C 0.9800 .
C20 H20A 0.9800 .
C20 H20B 0.9800 .
C20 H20C 0.9800 .
C14 H14A 0.9800 .
C14 H14B 0.9800 .
C14 H14C 0.9800 .
C26 H26A 0.9900 .
C26 H26B 0.9900 .
C10 H10A 0.9800 .
C10 H10B 0.9800 .
C10 H10C 0.9800 .
C37 C38 1.372(8) .
C37 C36 1.378(8) .
C37 H37 0.9500 .
C11 H11A 0.9800 .
C11 H11B 0.9800 .
C11 H11C 0.9800 .
C38 C36 1.383(7) 2_566
C38 H38 0.9500 .
C36 C38 1.383(7) 2_566
C36 H36 0.9500 .
